data_4343373
loop_
_publ_author_name
'Brunet, Gabriel'
'Habib, Fatemah'
'Korobkov, Ilia'
'Murugesu, Muralee'

_publ_section_title
;
 Slow Magnetic Relaxation Observed in Dysprosium Compounds Containing
 Unsupported Near-Linear Hydroxo- and Fluoro-Bridges.
;
_journal_issue 13
_journal_name_full 'Inorganic chemistry'
_journal_page_first 6195
_journal_page_last 6202
_journal_paper_doi 10.1021/acs.inorgchem.5b00343
_journal_volume 54
_journal_year 2015
_chemical_formula_sum 'C70 H71.5 Gd2 N7 Na2 O17.25'
_chemical_formula_weight 1647.32
_chemical_name_systematic
; 
 ? 
;
_space_group_crystal_system monoclinic
_space_group_IT_number 14
_space_group_name_Hall '-P 2yn'
_space_group_name_H-M_alt 'P 1 21/n 1'
_symmetry_space_group_name_Hall '-P 2yn'
_symmetry_space_group_name_H-M 'P 1 21/n 1'
_atom_sites_solution_hydrogens mixed
_audit_creation_method SHELXL-2013
_cell_angle_alpha 90
_cell_angle_beta 93.694(2)
_cell_angle_gamma 90
_cell_formula_units_Z 4
_cell_length_a 18.2216(10)
_cell_length_b 17.7292(9)
_cell_length_c 22.5460(13)
_cell_measurement_reflns_used 9874
_cell_measurement_temperature 200(2)
_cell_measurement_theta_max 23.29
_cell_measurement_theta_min 2.30
_cell_volume 7268.5(7)
_computing_cell_refinement 'APEX II, Bruker (2009)'
_computing_data_collection 'APEX II, Bruker (2009)'
_computing_data_reduction 'XPREP, Bruker (2009)'
_computing_molecular_graphics 'SHELXTL, Bruker (2004)'
_computing_publication_material 'SHELXTL, Bruker (2004)'
_computing_structure_refinement 'SHELXL-2013 (Sheldrick, 2013)'
_computing_structure_solution 'SHELXS-03 (Sheldrick, 2003)'
_diffrn_ambient_temperature 200(2)
_diffrn_measured_fraction_theta_full 0.797
_diffrn_measured_fraction_theta_max 0.984
_diffrn_measurement_device_type 'Bruker APEX-II CCD'
_diffrn_measurement_method '\f and \w scans'
_diffrn_radiation_type MoK\a
_diffrn_radiation_wavelength 0.71073
_diffrn_reflns_av_R_equivalents 0.0593
_diffrn_reflns_av_unetI/netI 0.0397
_diffrn_reflns_Laue_measured_fraction_full 0.797
_diffrn_reflns_Laue_measured_fraction_max 0.984
_diffrn_reflns_limit_h_max 20
_diffrn_reflns_limit_h_min -20
_diffrn_reflns_limit_k_max 19
_diffrn_reflns_limit_k_min -19
_diffrn_reflns_limit_l_max 24
_diffrn_reflns_limit_l_min -25
_diffrn_reflns_number 85890
_diffrn_reflns_point_group_measured_fraction_full 0.797
_diffrn_reflns_point_group_measured_fraction_max 0.984
_diffrn_reflns_theta_full 25.242
_diffrn_reflns_theta_max 23.420
_diffrn_reflns_theta_min 1.604
_exptl_absorpt_coefficient_mu 1.892
_exptl_absorpt_correction_T_max 0.7449
_exptl_absorpt_correction_T_min 0.6787
_exptl_absorpt_correction_type multi-scan
_exptl_absorpt_process_details 'SADABS, Bruker (2003)'
_exptl_crystal_colour colourless
_exptl_crystal_density_diffrn 1.505
_exptl_crystal_density_meas ?
_exptl_crystal_description block
_exptl_crystal_F_000 3314
_exptl_crystal_size_max 0.120
_exptl_crystal_size_mid 0.110
_exptl_crystal_size_min 0.090
_refine_diff_density_max 1.482
_refine_diff_density_min -0.537
_refine_diff_density_rms 0.089
_refine_ls_extinction_method none
_refine_ls_goodness_of_fit_ref 1.068
_refine_ls_hydrogen_treatment constr
_refine_ls_matrix_type full
_refine_ls_number_parameters 930
_refine_ls_number_reflns 10487
_refine_ls_number_restraints 1945
_refine_ls_restrained_S_all 1.015
_refine_ls_R_factor_all 0.0520
_refine_ls_R_factor_gt 0.0363
_refine_ls_shift/su_max 0.002
_refine_ls_shift/su_mean 0.000
_refine_ls_structure_factor_coef Fsqd
_refine_ls_weighting_details 'w=1/[\s^2^(Fo^2^)+(0.0548P)^2^+3.3032P] where P=(Fo^2^+2Fc^2^)/3'
_refine_ls_weighting_scheme calc
_refine_ls_wR_factor_gt 0.0923
_refine_ls_wR_factor_ref 0.0982
_reflns_Friedel_coverage 0.000
_reflns_number_gt 8415
_reflns_number_total 10487
_reflns_threshold_expression 'I > 2\s(I)'
_cod_data_source_file ic5b00343_si_004.cif
_cod_data_source_block mm262
_cod_depositor_comments
;
The following automatic conversions were performed:

'_exptl_crystal_density_meas' value 'n/a' was changed to '?' - the
value is perceived as not measured.

Automatic conversion script
Id: cif_fix_values 3271 2015-04-21 07:52:19Z andrius 

 Adding full bibliography for 4343373--4343375.cif.
;
_cod_original_formula_sum 'C70 H71.50 Gd2 N7 Na2 O17.25'
_cod_database_code 4343373
_shelx_space_group_comment
; 
The symmetry employed for this shelxl refinement is uniquely defined 
by the following loop, which should always be used as a source of 
symmetry information in preference to the above space-group names. 
They are only intended as comments. 
;
_shelx_estimated_absorpt_t_min 0.805
_shelx_estimated_absorpt_t_max 0.848
_shelxl_version_number 2013-4

loop_
_space_group_symop_operation_xyz
'x, y, z'
'-x+1/2, y+1/2, -z+1/2'
'-x, -y, -z'
'x-1/2, -y-1/2, z-1/2'

loop_
_atom_site_label
_atom_site_type_symbol
_atom_site_fract_x
_atom_site_fract_y
_atom_site_fract_z
_atom_site_U_iso_or_equiv
_atom_site_adp_type
_atom_site_occupancy
_atom_site_site_symmetry_order
_atom_site_calc_flag
_atom_site_refinement_flags_posn
_atom_site_refinement_flags_adp
_atom_site_refinement_flags_occupancy
_atom_site_disorder_assembly
_atom_site_disorder_group
Gd1 Gd 0.45332(2) 0.09427(2) 0.43752(2) 0.03282(9) Uani 1 1 d . U . . .
Gd2 Gd 0.46661(2) 0.12427(2) -0.01377(2) 0.04724(11) Uani 1 1 d . U . . .
Na1 Na 0.61072(11) 0.18624(12) 0.39905(9) 0.0543(6) Uani 1 1 d . U . . .
Na2 Na 0.52291(14) 0.19485(15) 0.12387(10) 0.0702(7) Uani 1 1 d . U . . .
N1 N 0.3998(2) 0.1525(3) 0.5285(2) 0.0502(11) Uani 1 1 d . U . . .
N2 N 0.3303(2) 0.0352(3) 0.4619(2) 0.0513(11) Uani 1 1 d . U . . .
H2A H 0.2921 0.0653 0.4386 0.062 Uiso 1 1 calc R U . . .
N3 N 0.4170(2) -0.0210(2) 0.3724(2) 0.0449(11) Uani 1 1 d . U . . .
N4 N 0.6780(4) 0.2914(4) 0.3189(3) 0.103(2) Uani 1 1 d . U . . .
N5 N 0.5702(3) 0.1174(3) -0.0863(2) 0.0630(13) Uani 1 1 d . U . . .
N6 N 0.4220(3) 0.0723(3) -0.1165(2) 0.0638(13) Uani 1 1 d . U . . .
H6A H 0.4038 0.1169 -0.1403 0.077 Uiso 1 1 calc R U . . .
N7 N 0.3334(3) 0.0730(3) -0.0171(2) 0.0594(13) Uani 1 1 d . U . . .
O1 O 0.54867(17) 0.1519(2) 0.49220(15) 0.0423(8) Uani 1 1 d . U . . .
O2 O 0.67611(19) 0.2174(2) 0.49726(18) 0.0572(10) Uani 1 1 d . U . . .
O3 O 0.54440(17) 0.07282(19) 0.37496(15) 0.0412(8) Uani 1 1 d . U . . .
O4 O 0.6810(2) 0.0872(2) 0.35333(19) 0.0646(11) Uani 1 1 d . U . . .
O5 O 0.34860(18) 0.1460(2) 0.37799(16) 0.0480(9) Uani 1 1 d . U . . .
O6 O 0.48009(19) 0.2225(2) 0.40033(17) 0.0519(10) Uani 1 1 d . U . . .
O7 O 0.7079(3) 0.2751(4) 0.3683(3) 0.119(2) Uani 1 1 d . U . . .
O8 O 0.6170(3) 0.2617(3) 0.3054(2) 0.1047(18) Uani 1 1 d . U . . .
O9 O 0.7073(5) 0.3314(5) 0.2840(3) 0.171(3) Uani 1 1 d . U . . .
O10 O 0.4979(17) -0.0080(13) 0.4926(10) 0.042(4) Uani 0.5 1 d . U P A -1
H10C H 0.4888 -0.0440 0.4618 0.051 Uiso 0.5 1 d R U P A -1
O11 O 0.5752(2) 0.1551(3) 0.03654(17) 0.0660(11) Uani 1 1 d . U . . .
O12 O 0.6558(2) 0.1688(3) 0.13537(19) 0.0820(14) Uani 1 1 d . U . . .
O13 O 0.4319(2) 0.1103(2) 0.08145(16) 0.0598(10) Uani 1 1 d . U . . .
O14 O 0.4507(3) 0.1339(3) 0.19458(17) 0.0719(12) Uani 1 1 d . U . . .
O15 O 0.4397(2) 0.2240(2) -0.08380(16) 0.0576(10) Uani 1 1 d . U . . .
O16 O 0.4470(2) 0.2469(2) 0.03598(18) 0.0698(12) Uani 1 1 d . U . . .
O17 O 0.4823(5) -0.0039(8) 0.0034(7) 0.052(3) Uani 0.5 1 d . U P B -1
H17B H 0.4337 -0.0156 0.0134 0.062 Uiso 0.5 1 d R U P B -1
O18 O 0.5567(4) 0.2926(4) 0.1918(3) 0.139(2) Uani 1 1 d . U . . .
H18B H 0.5688 0.3445 0.1868 0.209 Uiso 1 1 d R U . D .
H18C H 0.5038 0.2872 0.2011 0.209 Uiso 1 1 d R U . . .
C1 C 0.5589(3) 0.2041(3) 0.5317(2) 0.0403(12) Uani 1 1 d . U . . .
C2 C 0.6284(3) 0.2403(3) 0.5378(2) 0.0476(13) Uani 1 1 d . U . . .
C3 C 0.6433(4) 0.2946(4) 0.5804(3) 0.0708(18) Uani 1 1 d . U . . .
H3A H 0.6907 0.3172 0.5846 0.085 Uiso 1 1 calc R U . . .
C4 C 0.5892(5) 0.3162(4) 0.6172(3) 0.092(2) Uani 1 1 d . U . . .
H4A H 0.5994 0.3546 0.6459 0.110 Uiso 1 1 calc R U . . .
C5 C 0.5229(4) 0.2840(4) 0.6132(3) 0.0746(19) Uani 1 1 d . U . . .
H5A H 0.4871 0.2992 0.6396 0.090 Uiso 1 1 calc R U . . .
C6 C 0.5049(3) 0.2269(3) 0.5697(2) 0.0498(13) Uani 1 1 d . U . . .
C7 C 0.7480(4) 0.2498(5) 0.5018(3) 0.093(2) Uani 1 1 d . U . . .
H7A H 0.7779 0.2273 0.4718 0.140 Uiso 1 1 calc R U . . .
H7B H 0.7711 0.2400 0.5415 0.140 Uiso 1 1 calc R U . . .
H7C H 0.7444 0.3043 0.4953 0.140 Uiso 1 1 calc R U . . .
C8 C 0.4314(3) 0.1963(3) 0.5669(3) 0.0520(14) Uani 1 1 d . U . . .
H8A H 0.4022 0.2111 0.5983 0.062 Uiso 1 1 calc R U . . .
C9 C 0.3259(3) 0.1294(4) 0.5386(3) 0.0683(17) Uani 1 1 d . U . . .
H9A H 0.2904 0.1600 0.5138 0.082 Uiso 1 1 calc R U . . .
H9B H 0.3162 0.1378 0.5808 0.082 Uiso 1 1 calc R U . . .
C10 C 0.3155(3) 0.0475(4) 0.5237(3) 0.0662(17) Uani 1 1 d . U . . .
H10A H 0.3493 0.0166 0.5497 0.079 Uiso 1 1 calc R U . . .
H10B H 0.2644 0.0322 0.5303 0.079 Uiso 1 1 calc R U . . .
C11 C 0.3201(3) -0.0416(3) 0.4406(3) 0.0608(16) Uani 1 1 d . U . . .
H11A H 0.2681 -0.0566 0.4429 0.073 Uiso 1 1 calc R U . . .
H11B H 0.3509 -0.0763 0.4660 0.073 Uiso 1 1 calc R U . . .
C12 C 0.3412(3) -0.0472(4) 0.3775(3) 0.0640(17) Uani 1 1 d . U . . .
H12A H 0.3368 -0.1002 0.3640 0.077 Uiso 1 1 calc R U . . .
H12B H 0.3072 -0.0162 0.3516 0.077 Uiso 1 1 calc R U . . .
C13 C 0.4579(3) -0.0620(3) 0.3414(2) 0.0472(13) Uani 1 1 d . U . . .
H13A H 0.4358 -0.1063 0.3245 0.057 Uiso 1 1 calc R U . . .
C14 C 0.5725(3) 0.0170(3) 0.3468(2) 0.0399(12) Uani 1 1 d . U . . .
C15 C 0.5340(3) -0.0490(3) 0.3290(2) 0.0447(12) Uani 1 1 d . U . . .
C16 C 0.5694(3) -0.1051(3) 0.2978(2) 0.0515(14) Uani 1 1 d . U . . .
H16A H 0.5430 -0.1491 0.2853 0.062 Uiso 1 1 calc R U . . .
C17 C 0.6413(4) -0.0978(4) 0.2850(3) 0.0634(16) Uani 1 1 d . U . . .
H17A H 0.6644 -0.1367 0.2640 0.076 Uiso 1 1 calc R U . . .
C18 C 0.6802(3) -0.0343(4) 0.3022(2) 0.0563(15) Uani 1 1 d . U . . .
H18A H 0.7302 -0.0294 0.2929 0.068 Uiso 1 1 calc R U . . .
C19 C 0.6474(3) 0.0218(3) 0.3326(2) 0.0470(13) Uani 1 1 d . U . . .
C20 C 0.7588(3) 0.0929(4) 0.3497(3) 0.081(2) Uani 1 1 d . U . . .
H20A H 0.7759 0.1411 0.3668 0.121 Uiso 1 1 calc R U . . .
H20B H 0.7707 0.0903 0.3080 0.121 Uiso 1 1 calc R U . . .
H20C H 0.7830 0.0514 0.3719 0.121 Uiso 1 1 calc R U . . .
C21 C 0.3278(3) 0.2092(3) 0.3571(2) 0.0433(12) Uani 1 1 d . U . . .
C22 C 0.3701(3) 0.2741(3) 0.3587(3) 0.0509(14) Uani 1 1 d D U . . .
H22A H 0.3482 0.3189 0.3426 0.061 Uiso 1 1 calc R U . . .
C23 C 0.4430(3) 0.2784(3) 0.3823(2) 0.0458(13) Uani 1 1 d . U . . .
C24 C 0.2512(4) 0.2141(5) 0.3299(5) 0.055(4) Uani 0.5 1 d DG U P C 1
C25 C 0.1937(5) 0.1886(5) 0.3621(4) 0.066(3) Uani 0.5 1 d G U P C 1
H25A H 0.2036 0.1678 0.4007 0.079 Uiso 0.5 1 calc R U P C 1
C26 C 0.1217(4) 0.1933(6) 0.3380(5) 0.084(4) Uani 0.5 1 d G U P C 1
H26A H 0.0824 0.1759 0.3601 0.101 Uiso 0.5 1 calc R U P C 1
C27 C 0.1072(4) 0.2237(6) 0.2816(5) 0.096(5) Uani 0.5 1 d G U P C 1
H27A H 0.0580 0.2269 0.2652 0.115 Uiso 0.5 1 calc R U P C 1
C28 C 0.1647(6) 0.2492(6) 0.2494(4) 0.089(4) Uani 0.5 1 d G U P C 1
H28A H 0.1548 0.2700 0.2108 0.106 Uiso 0.5 1 calc R U P C 1
C29 C 0.2367(5) 0.2445(6) 0.2735(5) 0.069(4) Uani 0.5 1 d G U P C 1
H29A H 0.2761 0.2619 0.2514 0.083 Uiso 0.5 1 calc R U P C 1
C24' C 0.2518(4) 0.2144(5) 0.3277(4) 0.046(4) Uani 0.5 1 d DG U P C 2
C25' C 0.2049(5) 0.1530(5) 0.3312(5) 0.081(4) Uani 0.5 1 d G U P C 2
H25B H 0.2208 0.1092 0.3527 0.097 Uiso 0.5 1 calc R U P C 2
C26' C 0.1347(5) 0.1555(5) 0.3032(6) 0.099(5) Uani 0.5 1 d G U P C 2
H26B H 0.1027 0.1135 0.3055 0.119 Uiso 0.5 1 calc R U P C 2
C27' C 0.1114(5) 0.2195(7) 0.2717(5) 0.095(5) Uani 0.5 1 d G U P C 2
H27B H 0.0635 0.2213 0.2526 0.114 Uiso 0.5 1 calc R U P C 2
C28' C 0.1583(6) 0.2810(5) 0.2683(5) 0.099(5) Uani 0.5 1 d G U P C 2
H28B H 0.1424 0.3247 0.2468 0.118 Uiso 0.5 1 calc R U P C 2
C29' C 0.2285(6) 0.2784(5) 0.2963(5) 0.081(5) Uani 0.5 1 d G U P C 2
H29B H 0.2605 0.3205 0.2939 0.098 Uiso 0.5 1 calc R U P C 2
C30 C 0.4778(3) 0.3545(3) 0.3879(3) 0.0568(15) Uani 1 1 d . U . . .
C31 C 0.4578(5) 0.4132(4) 0.3503(4) 0.092(2) Uani 1 1 d . U . . .
H31A H 0.4229 0.4051 0.3178 0.111 Uiso 1 1 calc R U . . .
C32 C 0.4883(5) 0.4847(5) 0.3598(5) 0.122(3) Uani 1 1 d . U . . .
H32A H 0.4740 0.5254 0.3342 0.147 Uiso 1 1 calc R U . . .
C33 C 0.5394(6) 0.4954(5) 0.4065(5) 0.133(4) Uani 1 1 d . U . . .
H33A H 0.5616 0.5434 0.4128 0.159 Uiso 1 1 calc R U . . .
C34 C 0.5577(6) 0.4392(5) 0.4427(5) 0.131(4) Uani 1 1 d . U . . .
H34A H 0.5927 0.4472 0.4751 0.157 Uiso 1 1 calc R U . . .
C35 C 0.5268(5) 0.3692(4) 0.4340(4) 0.098(3) Uani 1 1 d . U . . .
H35A H 0.5402 0.3299 0.4612 0.117 Uiso 1 1 calc R U . . .
C36 C 0.6459(3) 0.1520(3) 0.0322(3) 0.0571(14) Uani 1 1 d . U . . .
C37 C 0.6939(4) 0.1613(4) 0.0851(3) 0.0660(16) Uani 1 1 d . U . . .
C38 C 0.7684(4) 0.1610(4) 0.0827(3) 0.0785(19) Uani 1 1 d . U . . .
H38A H 0.7987 0.1667 0.1183 0.094 Uiso 1 1 calc R U . . .
C39 C 0.8007(4) 0.1526(4) 0.0294(4) 0.084(2) Uani 1 1 d . U . . .
H39A H 0.8528 0.1532 0.0283 0.101 Uiso 1 1 calc R U . . .
C40 C 0.7572(4) 0.1435(4) -0.0219(3) 0.0780(19) Uani 1 1 d . U . . .
H40A H 0.7795 0.1382 -0.0586 0.094 Uiso 1 1 calc R U . . .
C41 C 0.6797(4) 0.1417(4) -0.0212(3) 0.0633(16) Uani 1 1 d . U . . .
C42 C 0.6979(5) 0.1688(6) 0.1912(3) 0.118(3) Uani 1 1 d . U . . .
H42A H 0.6648 0.1743 0.2235 0.177 Uiso 1 1 calc R U . . .
H42B H 0.7328 0.2109 0.1923 0.177 Uiso 1 1 calc R U . . .
H42C H 0.7249 0.1211 0.1959 0.177 Uiso 1 1 calc R U . . .
C43 C 0.6379(4) 0.1259(4) -0.0772(3) 0.0659(17) Uani 1 1 d . U . . .
H43A H 0.6659 0.1214 -0.1111 0.079 Uiso 1 1 calc R U . . .
C44 C 0.5426(4) 0.0984(4) -0.1481(3) 0.0787(19) Uani 1 1 d . U . . .
H44A H 0.5834 0.0780 -0.1702 0.094 Uiso 1 1 calc R U . . .
H44B H 0.5242 0.1447 -0.1686 0.094 Uiso 1 1 calc R U . . .
C45 C 0.4821(4) 0.0414(4) -0.1476(3) 0.0757(18) Uani 1 1 d . U . . .
H45A H 0.4648 0.0285 -0.1889 0.091 Uiso 1 1 calc R U . . .
H45B H 0.5004 -0.0052 -0.1276 0.091 Uiso 1 1 calc R U . . .
C46 C 0.3590(4) 0.0216(4) -0.1137(3) 0.0789(19) Uani 1 1 d . U . . .
H46A H 0.3752 -0.0267 -0.0951 0.095 Uiso 1 1 calc R U . . .
H46B H 0.3380 0.0108 -0.1544 0.095 Uiso 1 1 calc R U . . .
C47 C 0.3021(4) 0.0570(4) -0.0784(3) 0.0755(18) Uani 1 1 d . U . . .
H47A H 0.2848 0.1045 -0.0976 0.091 Uiso 1 1 calc R U . . .
H47B H 0.2595 0.0226 -0.0767 0.091 Uiso 1 1 calc R U . . .
C48 C 0.2944(4) 0.0512(4) 0.0250(3) 0.0628(16) Uani 1 1 d . U . . .
H48A H 0.2499 0.0256 0.0136 0.075 Uiso 1 1 calc R U . . .
C49 C 0.3776(4) 0.0916(3) 0.1124(3) 0.0547(14) Uani 1 1 d . U . . .
C50 C 0.3110(3) 0.0613(3) 0.0885(3) 0.0586(15) Uani 1 1 d . U . . .
C51 C 0.2570(4) 0.0386(4) 0.1253(3) 0.081(2) Uani 1 1 d . U . . .
H51A H 0.2127 0.0169 0.1087 0.097 Uiso 1 1 calc R U . . .
C52 C 0.2676(4) 0.0476(5) 0.1863(4) 0.093(2) Uani 1 1 d . U . . .
H52A H 0.2310 0.0311 0.2115 0.111 Uiso 1 1 calc R U . . .
C53 C 0.3322(4) 0.0808(4) 0.2109(3) 0.080(2) Uani 1 1 d . U . . .
H53A H 0.3383 0.0888 0.2526 0.096 Uiso 1 1 calc R U . . .
C54 C 0.3851(4) 0.1012(4) 0.1761(3) 0.0604(15) Uani 1 1 d . U . . .
C55 C 0.4671(5) 0.1385(5) 0.2574(3) 0.099(3) Uani 1 1 d . U . . .
H55A H 0.5157 0.1615 0.2653 0.149 Uiso 1 1 calc R U . . .
H55B H 0.4671 0.0878 0.2745 0.149 Uiso 1 1 calc R U . . .
H55C H 0.4299 0.1695 0.2753 0.149 Uiso 1 1 calc R U . . .
C56 C 0.4302(3) 0.2947(3) -0.0861(2) 0.0448(12) Uani 1 1 d . U . . .
C57 C 0.4216(3) 0.3395(3) -0.0360(3) 0.0498(13) Uani 1 1 d . U . . .
H57A H 0.4116 0.3917 -0.0419 0.060 Uiso 1 1 calc R U . . .
C58 C 0.4269(3) 0.3124(4) 0.0220(3) 0.0559(14) Uani 1 1 d . U . . .
C59 C 0.4234(3) 0.3278(3) -0.1470(2) 0.0453(12) Uani 1 1 d . U . . .
C60 C 0.3992(3) 0.2840(3) -0.1947(3) 0.0530(14) Uani 1 1 d . U . . .
H60A H 0.3866 0.2327 -0.1882 0.064 Uiso 1 1 calc R U . . .
C61 C 0.3927(3) 0.3127(4) -0.2515(3) 0.0610(15) Uani 1 1 d . U . . .
H61A H 0.3763 0.2815 -0.2839 0.073 Uiso 1 1 calc R U . . .
C62 C 0.4102(4) 0.3867(4) -0.2609(3) 0.0763(19) Uani 1 1 d . U . . .
H62A H 0.4050 0.4069 -0.2999 0.092 Uiso 1 1 calc R U . . .
C63 C 0.4349(4) 0.4316(4) -0.2148(3) 0.0762(18) Uani 1 1 d . U . . .
H63A H 0.4475 0.4827 -0.2219 0.091 Uiso 1 1 calc R U . . .
C64 C 0.4417(3) 0.4027(3) -0.1578(3) 0.0623(16) Uani 1 1 d . U . . .
H64A H 0.4588 0.4341 -0.1257 0.075 Uiso 1 1 calc R U . . .
C65 C 0.4067(3) 0.3625(4) 0.0719(3) 0.0658(17) Uani 1 1 d . U . . .
C66 C 0.4094(4) 0.4388(4) 0.0689(4) 0.086(2) Uani 1 1 d . U . . .
H66A H 0.4255 0.4621 0.0341 0.104 Uiso 1 1 calc R U . . .
C67 C 0.3890(5) 0.4846(6) 0.1163(5) 0.116(3) Uani 1 1 d . U . . .
H67A H 0.3916 0.5381 0.1141 0.139 Uiso 1 1 calc R U . . .
C68 C 0.3656(5) 0.4499(7) 0.1646(5) 0.128(3) Uani 1 1 d . U . . .
H68A H 0.3510 0.4798 0.1967 0.153 Uiso 1 1 calc R U . . .
C69 C 0.3622(6) 0.3747(7) 0.1692(4) 0.132(3) Uani 1 1 d . U . . .
H69A H 0.3459 0.3514 0.2040 0.158 Uiso 1 1 calc R U . . .
C70 C 0.3833(4) 0.3315(5) 0.1216(3) 0.097(2) Uani 1 1 d . U . . .
H70A H 0.3810 0.2781 0.1244 0.116 Uiso 1 1 calc R U . . .
O19 O 0.577(2) 0.359(2) 0.1767(17) 0.074(10) Uiso 0.125 1 d . U P D 1
H19A H 0.5697 0.4117 0.1716 0.110 Uiso 0.125 1 d R U P D 1
H19B H 0.5838 0.3458 0.2201 0.110 Uiso 0.125 1 d R U P D 1
O19' O 0.6132(14) 0.4035(15) 0.0357(12) 0.043(7) Uiso 0.125 1 d . . P E 2
H19C H 0.6154 0.4569 0.0411 0.065 Uiso 0.125 1 d R U P E 2
H19D H 0.6173 0.3903 -0.0073 0.065 Uiso 0.125 1 d R U P E 2

loop_
_atom_site_aniso_label
_atom_site_aniso_U_11
_atom_site_aniso_U_22
_atom_site_aniso_U_33
_atom_site_aniso_U_23
_atom_site_aniso_U_13
_atom_site_aniso_U_12
Gd1 0.02342(14) 0.03757(17) 0.03738(16) 0.00410(11) 0.00133(10) -0.00165(10)
Gd2 0.0618(2) 0.04860(19) 0.03003(17) -0.00397(12) -0.00686(13) 0.01546(14)
Na1 0.0466(12) 0.0621(14) 0.0548(13) -0.0088(11) 0.0089(10) -0.0183(10)
Na2 0.0784(16) 0.0886(18) 0.0428(13) -0.0154(12) -0.0025(12) 0.0038(13)
N1 0.037(2) 0.059(3) 0.056(3) 0.005(2) 0.011(2) 0.004(2)
N2 0.037(2) 0.060(3) 0.057(3) 0.017(2) 0.002(2) -0.002(2)
N3 0.031(2) 0.045(3) 0.057(3) 0.000(2) -0.0065(19) -0.0073(18)
N4 0.117(5) 0.120(5) 0.074(4) -0.010(4) 0.020(3) -0.060(4)
N5 0.083(3) 0.068(3) 0.037(3) 0.000(2) 0.004(2) 0.027(3)
N6 0.096(3) 0.053(3) 0.040(3) -0.004(2) -0.012(2) 0.021(2)
N7 0.066(3) 0.056(3) 0.053(3) -0.002(2) -0.019(2) 0.012(2)
O1 0.0324(18) 0.051(2) 0.043(2) -0.0098(17) -0.0003(15) -0.0026(15)
O2 0.039(2) 0.063(3) 0.069(3) -0.014(2) -0.0003(18) -0.0158(18)
O3 0.0301(18) 0.048(2) 0.046(2) -0.0088(16) 0.0091(15) -0.0084(15)
O4 0.038(2) 0.080(3) 0.078(3) -0.019(2) 0.021(2) -0.0188(18)
O5 0.0325(19) 0.050(2) 0.061(2) 0.0166(18) -0.0026(17) -0.0008(16)
O6 0.041(2) 0.044(2) 0.069(3) 0.0139(18) -0.0046(18) -0.0052(16)
O7 0.125(4) 0.137(5) 0.094(4) -0.007(3) -0.004(3) -0.059(4)
O8 0.111(4) 0.129(4) 0.074(3) -0.001(3) 0.009(3) -0.057(3)
O9 0.188(7) 0.199(7) 0.132(5) 0.031(5) 0.040(5) -0.104(6)
O10 0.040(4) 0.040(8) 0.045(10) 0.005(6) -0.009(6) 0.000(6)
O11 0.061(2) 0.093(3) 0.042(2) -0.012(2) -0.0042(18) 0.012(2)
O12 0.070(3) 0.124(4) 0.049(2) -0.016(2) -0.012(2) 0.005(3)
O13 0.066(3) 0.079(3) 0.033(2) -0.0034(18) -0.0013(18) 0.003(2)
O14 0.082(3) 0.102(3) 0.032(2) -0.009(2) 0.0012(19) 0.004(2)
O15 0.079(3) 0.047(2) 0.046(2) -0.0050(17) -0.0072(19) 0.0186(19)
O16 0.095(3) 0.065(3) 0.048(2) -0.0127(19) -0.003(2) 0.021(2)
O17 0.062(9) 0.055(4) 0.039(4) 0.005(3) 0.002(7) 0.021(6)
O18 0.163(6) 0.135(5) 0.114(5) -0.045(4) -0.035(4) 0.000(4)
C1 0.047(3) 0.037(3) 0.036(3) 0.003(2) -0.005(2) 0.002(2)
C2 0.051(3) 0.044(3) 0.047(3) 0.003(2) -0.006(2) -0.005(2)
C3 0.083(4) 0.065(4) 0.064(4) -0.016(3) -0.006(3) -0.017(3)
C4 0.102(5) 0.088(5) 0.086(5) -0.039(4) 0.008(4) -0.024(4)
C5 0.086(4) 0.076(4) 0.063(4) -0.025(3) 0.016(3) -0.001(3)
C6 0.059(3) 0.049(3) 0.042(3) -0.001(2) 0.006(2) 0.003(2)
C7 0.053(4) 0.125(7) 0.101(6) -0.020(5) 0.004(4) -0.030(4)
C8 0.056(3) 0.053(3) 0.048(3) 0.004(3) 0.015(3) 0.012(2)
C9 0.045(3) 0.092(4) 0.071(4) 0.001(3) 0.018(3) 0.003(3)
C10 0.040(3) 0.097(4) 0.063(4) 0.015(3) 0.012(3) -0.008(3)
C11 0.038(3) 0.055(4) 0.090(4) 0.011(3) 0.008(3) -0.011(3)
C12 0.038(3) 0.062(4) 0.090(4) -0.001(3) -0.003(3) -0.015(3)
C13 0.042(3) 0.045(3) 0.053(3) -0.009(3) -0.009(2) -0.007(2)
C14 0.036(3) 0.052(3) 0.032(3) -0.007(2) 0.003(2) 0.001(2)
C15 0.046(3) 0.046(3) 0.040(3) -0.001(2) -0.007(2) 0.000(2)
C16 0.058(3) 0.052(3) 0.044(3) -0.009(3) -0.003(3) 0.005(2)
C17 0.067(4) 0.071(4) 0.053(4) -0.009(3) 0.005(3) 0.015(3)
C18 0.047(3) 0.075(4) 0.049(3) -0.007(3) 0.013(3) 0.007(3)
C19 0.038(3) 0.061(3) 0.042(3) -0.003(2) 0.007(2) -0.004(2)
C20 0.042(3) 0.110(6) 0.092(5) -0.010(4) 0.020(3) -0.023(3)
C21 0.037(2) 0.049(3) 0.044(3) 0.011(2) 0.007(2) 0.008(2)
C22 0.045(3) 0.043(3) 0.065(4) 0.013(3) 0.006(2) 0.005(2)
C23 0.047(3) 0.044(3) 0.046(3) 0.007(2) 0.010(2) 0.001(2)
C24 0.040(5) 0.045(8) 0.080(7) 0.011(6) -0.008(4) 0.008(4)
C25 0.041(5) 0.049(7) 0.105(8) 0.017(6) 0.001(5) 0.011(5)
C26 0.042(5) 0.059(8) 0.148(9) 0.018(7) -0.011(5) 0.004(5)
C27 0.062(7) 0.075(10) 0.145(9) 0.017(7) -0.029(6) 0.009(6)
C28 0.070(6) 0.065(9) 0.125(9) 0.015(7) -0.041(6) 0.004(6)
C29 0.057(6) 0.060(8) 0.086(7) 0.016(6) -0.018(5) 0.002(6)
C24' 0.033(4) 0.059(7) 0.045(7) 0.013(5) 0.009(4) 0.011(4)
C25' 0.045(5) 0.080(7) 0.115(10) 0.046(7) -0.021(6) -0.006(5)
C26' 0.047(6) 0.106(8) 0.140(11) 0.042(8) -0.028(7) -0.008(6)
C27' 0.058(8) 0.097(9) 0.124(11) 0.024(8) -0.032(7) 0.013(6)
C28' 0.074(7) 0.091(9) 0.125(11) 0.031(8) -0.040(7) 0.017(6)
C29' 0.061(6) 0.076(7) 0.103(10) 0.032(7) -0.024(6) 0.009(5)
C30 0.059(4) 0.049(3) 0.063(4) 0.011(3) 0.010(3) -0.008(3)
C31 0.101(6) 0.071(4) 0.102(5) 0.034(4) -0.016(4) -0.022(4)
C32 0.145(8) 0.074(5) 0.145(7) 0.033(5) -0.017(6) -0.032(5)
C33 0.175(8) 0.069(5) 0.148(8) 0.027(5) -0.036(6) -0.054(5)
C34 0.169(8) 0.080(5) 0.137(7) 0.020(5) -0.054(6) -0.053(5)
C35 0.115(6) 0.067(4) 0.106(5) 0.023(4) -0.033(5) -0.030(4)
C36 0.057(3) 0.059(4) 0.054(3) -0.001(3) -0.002(2) 0.009(3)
C37 0.067(3) 0.069(4) 0.060(3) -0.002(3) -0.007(3) -0.002(3)
C38 0.060(4) 0.091(5) 0.083(4) 0.000(4) -0.009(3) -0.011(3)
C39 0.068(4) 0.083(5) 0.103(5) 0.007(4) 0.010(3) -0.007(4)
C40 0.074(4) 0.082(5) 0.080(4) 0.011(4) 0.021(3) 0.000(3)
C41 0.072(3) 0.063(4) 0.056(3) 0.009(3) 0.010(3) 0.012(3)
C42 0.100(6) 0.185(10) 0.064(4) -0.029(5) -0.033(4) 0.014(6)
C43 0.081(4) 0.072(4) 0.046(3) 0.005(3) 0.013(3) 0.025(3)
C44 0.107(5) 0.094(5) 0.034(3) -0.004(3) -0.001(3) 0.032(4)
C45 0.110(5) 0.078(5) 0.036(3) -0.010(3) -0.016(3) 0.033(3)
C46 0.110(5) 0.071(4) 0.052(4) -0.012(3) -0.022(3) -0.003(3)
C47 0.089(4) 0.076(5) 0.058(4) -0.006(3) -0.025(3) 0.002(3)
C48 0.063(4) 0.056(4) 0.067(3) -0.001(3) -0.011(3) 0.016(3)
C49 0.063(3) 0.055(3) 0.046(3) 0.001(2) 0.003(2) 0.022(3)
C50 0.060(3) 0.056(4) 0.059(3) 0.004(3) -0.003(2) 0.020(3)
C51 0.069(4) 0.089(5) 0.084(4) 0.007(4) 0.009(3) 0.009(3)
C52 0.085(5) 0.115(6) 0.082(4) 0.008(4) 0.026(4) 0.010(4)
C53 0.081(4) 0.103(5) 0.058(4) 0.003(4) 0.019(3) 0.017(4)
C54 0.069(4) 0.068(4) 0.045(3) 0.002(3) 0.007(3) 0.022(3)
C55 0.109(6) 0.153(8) 0.035(3) -0.012(4) 0.003(3) -0.007(5)
C56 0.033(3) 0.041(3) 0.060(3) -0.003(2) -0.002(2) 0.008(2)
C57 0.049(3) 0.039(3) 0.060(3) -0.010(2) -0.004(3) 0.010(2)
C58 0.048(3) 0.062(3) 0.057(3) -0.016(3) -0.004(3) 0.006(3)
C59 0.030(3) 0.048(3) 0.059(3) -0.001(2) 0.008(2) 0.013(2)
C60 0.054(4) 0.052(3) 0.053(3) -0.001(2) 0.006(3) 0.011(3)
C61 0.062(4) 0.070(4) 0.052(3) 0.002(3) 0.009(3) 0.017(3)
C62 0.078(5) 0.083(4) 0.070(4) 0.014(3) 0.022(4) 0.011(3)
C63 0.077(5) 0.068(4) 0.087(4) 0.015(3) 0.028(4) -0.001(3)
C64 0.054(4) 0.056(3) 0.078(4) -0.002(3) 0.010(3) -0.001(3)
C65 0.047(4) 0.085(4) 0.064(4) -0.036(3) -0.006(3) 0.016(3)
C66 0.071(5) 0.088(4) 0.099(5) -0.047(4) -0.002(4) 0.018(4)
C67 0.090(6) 0.128(6) 0.130(6) -0.073(5) -0.003(5) 0.019(5)
C68 0.089(6) 0.181(8) 0.113(6) -0.071(6) 0.006(5) 0.023(6)
C69 0.134(8) 0.179(8) 0.085(5) -0.058(5) 0.020(5) 0.013(6)
C70 0.097(6) 0.130(6) 0.064(4) -0.034(4) 0.012(4) 0.011(4)

loop_
_atom_type_symbol
_atom_type_description
_atom_type_scat_dispersion_real
_atom_type_scat_dispersion_imag
_atom_type_scat_source
C C 0.0033 0.0016 'International Tables Vol C Tables 4.2.6.8 and 6.1.1.4'
H H 0.0000 0.0000 'International Tables Vol C Tables 4.2.6.8 and 6.1.1.4'
N N 0.0061 0.0033 'International Tables Vol C Tables 4.2.6.8 and 6.1.1.4'
O O 0.0106 0.0060 'International Tables Vol C Tables 4.2.6.8 and 6.1.1.4'
Na Na 0.0362 0.0249 'International Tables Vol C Tables 4.2.6.8 and 6.1.1.4'
Gd Gd -0.1653 3.9035 'International Tables Vol C Tables 4.2.6.8 and 6.1.1.4'

loop_
_geom_angle_atom_site_label_1
_geom_angle_atom_site_label_2
_geom_angle_atom_site_label_3
_geom_angle
_geom_angle_site_symmetry_3
O3 Gd1 O1 81.43(12) .
O3 Gd1 O10 87.5(8) .
O1 Gd1 O10 80.4(6) .
O3 Gd1 O5 107.30(12) .
O1 Gd1 O5 131.59(12) .
O10 Gd1 O5 145.5(7) .
O3 Gd1 O6 77.11(12) .
O1 Gd1 O6 67.46(12) .
O10 Gd1 O6 146.0(7) .
O5 Gd1 O6 68.51(12) .
O3 Gd1 N1 153.97(13) .
O1 Gd1 N1 72.76(13) .
O10 Gd1 N1 91.4(7) .
O5 Gd1 N1 87.94(13) .
O6 Gd1 N1 89.67(14) .
O3 Gd1 N2 138.24(14) .
O1 Gd1 N2 134.88(13) .
O10 Gd1 N2 81.2(8) .
O5 Gd1 N2 66.95(13) .
O6 Gd1 N2 129.78(13) .
N1 Gd1 N2 66.91(15) .
O3 Gd1 N3 71.68(12) .
O1 Gd1 N3 144.45(12) .
O10 Gd1 N3 75.7(5) .
O5 Gd1 N3 79.73(13) .
O6 Gd1 N3 125.63(13) .
N1 Gd1 N3 133.07(14) .
N2 Gd1 N3 66.58(14) .
O3 Gd1 Na1 43.48(9) .
O1 Gd1 Na1 46.84(9) .
O10 Gd1 Na1 103.6(8) .
O5 Gd1 Na1 108.46(9) .
O6 Gd1 Na1 45.51(9) .
N1 Gd1 Na1 112.18(11) .
N2 Gd1 Na1 175.18(11) .
N3 Gd1 Na1 114.69(10) .
O11 Gd2 O13 80.95(15) .
O11 Gd2 O17 93.3(3) .
O13 Gd2 O17 77.1(4) .
O11 Gd2 O15 106.54(15) .
O13 Gd2 O15 129.74(13) .
O17 Gd2 O15 148.1(4) .
O11 Gd2 O16 73.22(15) .
O13 Gd2 O16 67.34(14) .
O17 Gd2 O16 143.4(4) .
O15 Gd2 O16 67.84(13) .
O11 Gd2 N6 138.21(16) .
O13 Gd2 N6 135.59(17) .
O17 Gd2 N6 80.1(4) .
O15 Gd2 N6 68.44(14) .
O16 Gd2 N6 132.33(15) .
O11 Gd2 N5 71.34(16) .
O13 Gd2 N5 147.88(16) .
O17 Gd2 N5 88.4(3) .
O15 Gd2 N5 75.20(14) .
O16 Gd2 N5 117.40(16) .
N6 Gd2 N5 67.30(18) .
O11 Gd2 N7 151.62(15) .
O13 Gd2 N7 71.02(15) .
O17 Gd2 N7 76.5(3) .
O15 Gd2 N7 95.02(14) .
O16 Gd2 N7 99.14(15) .
N6 Gd2 N7 66.86(17) .
N5 Gd2 N7 133.48(17) .
O11 Gd2 Na2 42.81(11) .
O13 Gd2 Na2 43.78(11) .
O17 Gd2 Na2 100.3(4) .
O15 Gd2 Na2 111.23(10) .
O16 Gd2 Na2 46.95(11) .
N6 Gd2 Na2 178.93(13) .
N5 Gd2 Na2 113.66(13) .
N7 Gd2 Na2 112.25(12) .
O3 Na1 O4 64.52(13) .
O3 Na1 O6 75.40(13) .
O4 Na1 O6 136.47(15) .
O3 Na1 O7 145.43(19) .
O4 Na1 O7 86.3(2) .
O6 Na1 O7 122.7(2) .
O3 Na1 O2 126.18(15) .
O4 Na1 O2 107.40(16) .
O6 Na1 O2 109.65(15) .
O7 Na1 O2 78.55(18) .
O3 Na1 O8 107.90(17) .
O4 Na1 O8 88.55(19) .
O6 Na1 O8 88.14(18) .
O7 Na1 O8 50.14(19) .
O2 Na1 O8 125.51(17) .
O3 Na1 O1 74.87(12) .
O4 Na1 O1 116.94(15) .
O6 Na1 O1 64.46(12) .
O7 Na1 O1 138.24(18) .
O2 Na1 O1 62.03(12) .
O8 Na1 O1 151.25(19) .
O3 Na1 N4 128.52(18) .
O4 Na1 N4 86.89(19) .
O6 Na1 N4 106.5(2) .
O7 Na1 N4 24.98(17) .
O2 Na1 N4 102.19(18) .
O8 Na1 N4 25.17(18) .
O1 Na1 N4 153.83(18) .
O3 Na1 Gd1 40.97(8) .
O4 Na1 Gd1 103.45(11) .
O6 Na1 Gd1 45.86(9) .
O7 Na1 Gd1 168.52(19) .
O2 Na1 Gd1 103.70(10) .
O8 Na1 Gd1 123.12(14) .
O1 Na1 Gd1 41.75(8) .
N4 Na1 Gd1 147.60(18) .
O11 Na2 O18 131.2(2) .
O11 Na2 O13 77.58(16) .
O18 Na2 O13 149.7(2) .
O11 Na2 O14 133.94(19) .
O18 Na2 O14 91.7(2) .
O13 Na2 O14 65.54(16) .
O11 Na2 O12 65.34(15) .
O18 Na2 O12 81.7(2) .
O13 Na2 O12 125.25(18) .
O14 Na2 O12 115.15(19) .
O11 Na2 O16 71.50(15) .
O18 Na2 O16 110.3(2) .
O13 Na2 O16 65.36(15) .
O14 Na2 O16 113.13(18) .
O12 Na2 O16 129.66(18) .
O11 Na2 Gd2 41.31(11) .
O18 Na2 Gd2 154.1(2) .
O13 Na2 Gd2 41.56(10) .
O14 Na2 Gd2 107.01(13) .
O12 Na2 Gd2 105.13(12) .
O16 Na2 Gd2 46.11(10) .
C8 N1 C9 116.9(5) .
C8 N1 Gd1 128.0(4) .
C9 N1 Gd1 115.0(4) .
C11 N2 C10 115.6(5) .
C11 N2 Gd1 114.0(3) .
C10 N2 Gd1 111.3(3) .
C13 N3 C12 116.6(5) .
C13 N3 Gd1 128.6(3) .
C12 N3 Gd1 114.4(4) .
O9 N4 O7 122.2(8) .
O9 N4 O8 120.8(8) .
O7 N4 O8 116.9(7) .
O9 N4 Na1 176.2(7) .
O7 N4 Na1 58.3(4) .
O8 N4 Na1 58.6(4) .
C43 N5 C44 116.9(6) .
C43 N5 Gd2 130.3(4) .
C44 N5 Gd2 112.8(4) .
C45 N6 C46 114.2(5) .
C45 N6 Gd2 111.6(4) .
C46 N6 Gd2 112.6(4) .
C48 N7 C47 115.7(6) .
C48 N7 Gd2 130.3(4) .
C47 N7 Gd2 113.4(4) .
C1 O1 Gd1 139.3(3) .
C1 O1 Na1 110.4(3) .
Gd1 O1 Na1 91.41(12) .
C2 O2 C7 116.9(5) .
C2 O2 Na1 111.7(3) .
C7 O2 Na1 122.3(4) .
C14 O3 Gd1 139.1(3) .
C14 O3 Na1 122.8(3) .
Gd1 O3 Na1 95.55(13) .
C19 O4 C20 117.5(5) .
C19 O4 Na1 121.0(3) .
C20 O4 Na1 121.4(4) .
C21 O5 Gd1 138.1(3) .
C23 O6 Na1 134.7(3) .
C23 O6 Gd1 136.1(3) .
Na1 O6 Gd1 88.63(13) .
N4 O7 Na1 96.8(5) .
N4 O8 Na1 96.2(5) .
Gd1 O10 Gd1 169.1(9) 3_656
C36 O11 Gd2 141.7(4) .
C36 O11 Na2 122.2(4) .
Gd2 O11 Na2 95.88(17) .
C37 O12 C42 117.0(6) .
C37 O12 Na2 118.5(4) .
C42 O12 Na2 124.1(4) .
C49 O13 Gd2 143.3(4) .
C49 O13 Na2 118.8(4) .
Gd2 O13 Na2 94.67(16) .
C54 O14 C55 116.6(5) .
C54 O14 Na2 119.7(4) .
C55 O14 Na2 123.1(5) .
C56 O15 Gd2 141.0(4) .
C58 O16 Gd2 138.3(4) .
C58 O16 Na2 132.5(4) .
Gd2 O16 Na2 86.94(15) .
Gd2 O17 Gd2 163.0(4) 3_655
O19 O18 Na2 124.4(18) .
O1 C1 C6 123.5(5) .
O1 C1 C2 118.7(5) .
C6 C1 C2 117.8(5) .
O2 C2 C3 124.8(5) .
O2 C2 C1 113.8(5) .
C3 C2 C1 121.4(6) .
C2 C3 C4 119.7(6) .
C5 C4 C3 121.3(7) .
C4 C5 C6 121.1(6) .
C1 C6 C5 118.8(5) .
C1 C6 C8 123.3(5) .
C5 C6 C8 117.9(5) .
N1 C8 C6 129.6(5) .
N1 C9 C10 110.2(5) .
N2 C10 C9 109.5(5) .
N2 C11 C12 110.0(5) .
N3 C12 C11 110.7(5) .
N3 C13 C15 127.7(5) .
O3 C14 C15 124.5(4) .
O3 C14 C19 118.7(5) .
C15 C14 C19 116.9(5) .
C16 C15 C14 119.7(5) .
C16 C15 C13 117.4(5) .
C14 C15 C13 122.9(5) .
C17 C16 C15 121.2(6) .
C16 C17 C18 120.2(6) .
C19 C18 C17 120.2(6) .
C18 C19 O4 125.6(5) .
C18 C19 C14 121.8(5) .
O4 C19 C14 112.6(5) .
O5 C21 C22 125.0(5) .
O5 C21 C24 117.1(6) .
C22 C21 C24 117.9(6) .
O5 C21 C24' 117.8(6) .
C22 C21 C24' 117.2(6) .
C21 C22 C23 124.6(5) .
O6 C23 C22 124.1(5) .
O6 C23 C30 118.0(5) .
C22 C23 C30 117.9(5) .
C25 C24 C29 120.0 .
C25 C24 C21 118.9(7) .
C29 C24 C21 121.1(7) .
C24 C25 C26 120.0 .
C25 C26 C27 120.0 .
C28 C27 C26 120.0 .
C27 C28 C29 120.0 .
C28 C29 C24 120.0 .
C25' C24' C29' 120.0 .
C25' C24' C21 118.7(6) .
C29' C24' C21 121.3(6) .
C24' C25' C26' 120.0 .
C27' C26' C25' 120.0 .
C26' C27' C28' 120.0 .
C29' C28' C27' 120.0 .
C28' C29' C24' 120.0 .
C35 C30 C31 117.6(6) .
C35 C30 C23 119.7(6) .
C31 C30 C23 122.5(6) .
C30 C31 C32 120.4(8) .
C33 C32 C31 119.1(8) .
C34 C33 C32 120.2(8) .
C33 C34 C35 120.7(9) .
C30 C35 C34 121.9(7) .
O11 C36 C41 124.3(6) .
O11 C36 C37 119.0(6) .
C41 C36 C37 116.7(6) .
C38 C37 O12 126.2(6) .
C38 C37 C36 121.3(6) .
O12 C37 C36 112.4(6) .
C37 C38 C39 121.1(7) .
C40 C39 C38 119.5(7) .
C39 C40 C41 121.3(7) .
C36 C41 C40 120.1(6) .
C36 C41 C43 122.3(6) .
C40 C41 C43 117.5(6) .
N5 C43 C41 128.5(6) .
N5 C44 C45 110.6(6) .
N6 C45 C44 109.2(6) .
N6 C46 C47 109.9(6) .
N7 C47 C46 109.8(5) .
N7 C48 C50 127.1(6) .
O13 C49 C50 124.5(6) .
O13 C49 C54 118.7(6) .
C50 C49 C54 116.8(6) .
C51 C50 C49 120.7(6) .
C51 C50 C48 116.4(6) .
C49 C50 C48 123.0(6) .
C50 C51 C52 120.2(7) .
C51 C52 C53 120.1(7) .
C54 C53 C52 120.3(7) .
C53 C54 O14 126.0(6) .
C53 C54 C49 121.8(7) .
O14 C54 C49 112.2(6) .
O15 C56 C57 123.6(5) .
O15 C56 C59 115.5(5) .
C57 C56 C59 120.8(5) .
C58 C57 C56 123.9(5) .
O16 C58 C57 124.0(5) .
O16 C58 C65 116.3(6) .
C57 C58 C65 119.7(6) .
C60 C59 C64 118.1(6) .
C60 C59 C56 120.0(5) .
C64 C59 C56 121.9(5) .
C59 C60 C61 121.4(6) .
C62 C61 C60 119.5(6) .
C63 C62 C61 120.7(7) .
C62 C63 C64 119.9(7) .
C63 C64 C59 120.5(6) .
C70 C65 C66 117.7(7) .
C70 C65 C58 119.4(7) .
C66 C65 C58 122.9(7) .
C65 C66 C67 121.7(9) .
C68 C67 C66 117.6(10) .
C69 C68 C67 122.5(10) .
C68 C69 C70 118.1(11) .
C65 C70 C69 122.5(10) .

loop_
_geom_bond_atom_site_label_1
_geom_bond_atom_site_label_2
_geom_bond_distance
_geom_bond_site_symmetry_2
Gd1 O3 2.278(3) .
Gd1 O1 2.303(3) .
Gd1 O10 2.32(2) .
Gd1 O5 2.440(3) .
Gd1 O6 2.483(3) .
Gd1 N1 2.546(5) .
Gd1 N2 2.566(4) .
Gd1 N3 2.578(4) .
Gd1 Na1 3.458(2) .
Gd2 O11 2.283(4) .
Gd2 O13 2.290(4) .
Gd2 O17 2.319(14) .
Gd2 O15 2.400(4) .
Gd2 O16 2.483(4) .
Gd2 N6 2.575(5) .
Gd2 N5 2.579(5) .
Gd2 N7 2.589(5) .
Gd2 Na2 3.441(2) .
Na1 O3 2.391(4) .
Na1 O4 2.441(5) .
Na1 O6 2.468(4) .
Na1 O7 2.501(6) .
Na1 O2 2.507(4) .
Na1 O8 2.508(6) .
Na1 O1 2.523(4) .
Na1 N4 2.920(7) .
Na2 O11 2.350(4) .
Na2 O18 2.368(6) .
Na2 O13 2.388(5) .
Na2 O14 2.389(5) .
Na2 O12 2.462(5) .
Na2 O16 2.518(5) .
N1 C8 1.272(7) .
N1 C9 1.441(7) .
N2 C11 1.451(7) .
N2 C10 1.452(7) .
N3 C13 1.281(7) .
N3 C12 1.468(7) .
N4 O9 1.209(8) .
N4 O7 1.242(8) .
N4 O8 1.249(8) .
N5 C43 1.246(8) .
N5 C44 1.488(8) .
N6 C45 1.445(8) .
N6 C46 1.463(9) .
N7 C48 1.282(8) .
N7 C47 1.486(7) .
O1 C1 1.289(6) .
O2 C2 1.364(6) .
O2 C7 1.428(7) .
O3 C14 1.298(6) .
O4 C19 1.378(7) .
O4 C20 1.429(7) .
O5 C21 1.265(6) .
O6 C23 1.252(6) .
O10 Gd1 2.33(3) 3_656
O11 C36 1.298(7) .
O12 C37 1.373(8) .
O12 C42 1.431(8) .
O13 C49 1.291(7) .
O14 C54 1.369(8) .
O14 C55 1.430(7) .
O15 C56 1.266(6) .
O16 C58 1.252(7) .
O17 Gd2 2.335(14) 3_655
O18 O19 1.28(4) .
C1 C6 1.406(7) .
C1 C2 1.418(7) .
C2 C3 1.376(8) .
C3 C4 1.383(9) .
C4 C5 1.332(9) .
C5 C6 1.432(8) .
C6 C8 1.442(8) .
C9 C10 1.499(9) .
C11 C12 1.499(8) .
C13 C15 1.450(7) .
C14 C15 1.410(7) .
C14 C19 1.424(7) .
C15 C16 1.401(7) .
C16 C17 1.365(8) .
C17 C18 1.374(8) .
C18 C19 1.368(8) .
C21 C22 1.385(7) .
C21 C24 1.489(9) .
C21 C24' 1.498(9) .
C22 C23 1.400(7) .
C23 C30 1.493(8) .
C24 C25 1.3900 .
C24 C29 1.3900 .
C25 C26 1.3900 .
C26 C27 1.3900 .
C27 C28 1.3900 .
C28 C29 1.3900 .
C24' C25' 1.3900 .
C24' C29' 1.3900 .
C25' C26' 1.3900 .
C26' C27' 1.3900 .
C27' C28' 1.3900 .
C28' C29' 1.3900 .
C30 C35 1.352(9) .
C30 C31 1.376(9) .
C31 C32 1.394(11) .
C32 C33 1.373(12) .
C33 C34 1.316(12) .
C34 C35 1.372(10) .
C36 C41 1.401(8) .
C36 C37 1.441(8) .
C37 C38 1.363(9) .
C38 C39 1.380(10) .
C39 C40 1.368(10) .
C40 C41 1.413(9) .
C41 C43 1.460(9) .
C44 C45 1.497(10) .
C46 C47 1.486(9) .
C48 C50 1.454(8) .
C49 C50 1.403(9) .
C49 C54 1.445(8) .
C50 C51 1.386(9) .
C51 C52 1.386(10) .
C52 C53 1.398(10) .
C53 C54 1.332(9) .
C56 C57 1.399(7) .
C56 C59 1.492(8) .
C57 C58 1.390(8) .
C58 C65 1.498(8) .
C59 C60 1.376(8) .
C59 C64 1.394(8) .
C60 C61 1.376(8) .
C61 C62 1.369(9) .
C62 C63 1.361(10) .
C63 C64 1.382(9) .
C65 C70 1.342(10) .
C65 C66 1.356(10) .
C66 C67 1.410(10) .
C67 C68 1.344(14) .
C68 C69 1.339(15) .
C69 C70 1.392(11) .

loop_
_geom_torsion_atom_site_label_1
_geom_torsion_atom_site_label_2
_geom_torsion_atom_site_label_3
_geom_torsion_atom_site_label_4
_geom_torsion
O9 N4 O7 Na1 -175.6(8)
O8 N4 O7 Na1 1.2(8)
O9 N4 O8 Na1 175.7(8)
O7 N4 O8 Na1 -1.2(8)
Gd1 O1 C1 C6 23.6(8)
Na1 O1 C1 C6 141.9(4)
Gd1 O1 C1 C2 -157.0(4)
Na1 O1 C1 C2 -38.7(5)
C7 O2 C2 C3 3.3(9)
Na1 O2 C2 C3 -144.6(5)
C7 O2 C2 C1 -178.2(5)
Na1 O2 C2 C1 33.9(5)
O1 C1 C2 O2 3.6(7)
C6 C1 C2 O2 -177.0(5)
O1 C1 C2 C3 -177.8(5)
C6 C1 C2 C3 1.7(8)
O2 C2 C3 C4 176.6(6)
C1 C2 C3 C4 -1.8(10)
C2 C3 C4 C5 1.7(12)
C3 C4 C5 C6 -1.3(12)
O1 C1 C6 C5 178.2(5)
C2 C1 C6 C5 -1.2(8)
O1 C1 C6 C8 -2.6(8)
C2 C1 C6 C8 178.0(5)
C4 C5 C6 C1 1.1(10)
C4 C5 C6 C8 -178.2(7)
C9 N1 C8 C6 178.0(6)
Gd1 N1 C8 C6 1.5(9)
C1 C6 C8 N1 -8.3(10)
C5 C6 C8 N1 170.9(6)
C8 N1 C9 C10 -139.1(6)
Gd1 N1 C9 C10 37.9(6)
C11 N2 C10 C9 -178.2(5)
Gd1 N2 C10 C9 49.8(5)
N1 C9 C10 N2 -58.8(7)
C10 N2 C11 C12 -176.9(5)
Gd1 N2 C11 C12 -46.1(6)
C13 N3 C12 C11 134.9(6)
Gd1 N3 C12 C11 -38.5(6)
N2 C11 C12 N3 56.0(7)
C12 N3 C13 C15 179.6(5)
Gd1 N3 C13 C15 -8.1(8)
Gd1 O3 C14 C15 26.6(8)
Na1 O3 C14 C15 -176.4(4)
Gd1 O3 C14 C19 -153.5(4)
Na1 O3 C14 C19 3.5(6)
O3 C14 C15 C16 178.7(5)
C19 C14 C15 C16 -1.2(7)
O3 C14 C15 C13 -1.1(8)
C19 C14 C15 C13 179.0(5)
N3 C13 C15 C16 175.0(6)
N3 C13 C15 C14 -5.2(9)
C14 C15 C16 C17 1.1(8)
C13 C15 C16 C17 -179.1(5)
C15 C16 C17 C18 -0.6(9)
C16 C17 C18 C19 0.4(9)
C17 C18 C19 O4 178.5(6)
C17 C18 C19 C14 -0.6(9)
C20 O4 C19 C18 -8.6(9)
Na1 O4 C19 C18 174.5(4)
C20 O4 C19 C14 170.6(5)
Na1 O4 C19 C14 -6.3(6)
O3 C14 C19 C18 -178.9(5)
C15 C14 C19 C18 1.0(8)
O3 C14 C19 O4 1.9(7)
C15 C14 C19 O4 -178.2(5)
Gd1 O5 C21 C22 7.6(9)
Gd1 O5 C21 C24 -171.0(5)
Gd1 O5 C21 C24' -173.0(5)
O5 C21 C22 C23 2.0(9)
C24 C21 C22 C23 -179.5(6)
C24' C21 C22 C23 -177.5(6)
Na1 O6 C23 C22 144.5(4)
Gd1 O6 C23 C22 -23.6(9)
Na1 O6 C23 C30 -37.4(8)
Gd1 O6 C23 C30 154.5(4)
C21 C22 C23 O6 5.9(9)
C21 C22 C23 C30 -172.2(5)
O5 C21 C24 C25 51.4(8)
C22 C21 C24 C25 -127.3(6)
C24' C21 C24 C25 162(19)
O5 C21 C24 C29 -129.4(6)
C22 C21 C24 C29 52.0(8)
C24' C21 C24 C29 -19(18)
C29 C24 C25 C26 0.0
C21 C24 C25 C26 179.3(8)
C24 C25 C26 C27 0.0
C25 C26 C27 C28 0.0
C26 C27 C28 C29 0.0
C27 C28 C29 C24 0.0
C25 C24 C29 C28 0.0
C21 C24 C29 C28 -179.3(8)
O5 C21 C24' C25' 7.7(9)
C22 C21 C24' C25' -172.8(6)
C24 C21 C24' C25' -63(19)
O5 C21 C24' C29' -170.7(6)
C22 C21 C24' C29' 8.8(9)
C24 C21 C24' C29' 119(19)
C29' C24' C25' C26' 0.0
C21 C24' C25' C26' -178.4(9)
C24' C25' C26' C27' 0.0
C25' C26' C27' C28' 0.0
C26' C27' C28' C29' 0.0
C27' C28' C29' C24' 0.0
C25' C24' C29' C28' 0.0
C21 C24' C29' C28' 178.4(9)
O6 C23 C30 C35 -32.5(9)
C22 C23 C30 C35 145.7(7)
O6 C23 C30 C31 152.8(7)
C22 C23 C30 C31 -29.0(9)
C35 C30 C31 C32 0.9(12)
C23 C30 C31 C32 175.6(8)
C30 C31 C32 C33 0.9(15)
C31 C32 C33 C34 -1.7(18)
C32 C33 C34 C35 0.6(19)
C31 C30 C35 C34 -2.0(13)
C23 C30 C35 C34 -176.9(8)
C33 C34 C35 C30 1.3(17)
Gd2 O11 C36 C41 18.6(11)
Na2 O11 C36 C41 -168.3(5)
Gd2 O11 C36 C37 -162.8(5)
Na2 O11 C36 C37 10.3(8)
C42 O12 C37 C38 -6.8(11)
Na2 O12 C37 C38 166.9(6)
C42 O12 C37 C36 172.3(7)
Na2 O12 C37 C36 -14.1(7)
O11 C36 C37 C38 -177.9(6)
C41 C36 C37 C38 0.9(10)
O11 C36 C37 O12 3.0(9)
C41 C36 C37 O12 -178.2(6)
O12 C37 C38 C39 179.7(7)
C36 C37 C38 C39 0.7(11)
C37 C38 C39 C40 -0.9(11)
C38 C39 C40 C41 -0.6(11)
O11 C36 C41 C40 176.4(6)
C37 C36 C41 C40 -2.2(9)
O11 C36 C41 C43 -6.2(10)
C37 C36 C41 C43 175.1(6)
C39 C40 C41 C36 2.2(10)
C39 C40 C41 C43 -175.3(6)
C44 N5 C43 C41 -177.5(6)
Gd2 N5 C43 C41 0.8(10)
C36 C41 C43 N5 -1.9(11)
C40 C41 C43 N5 175.5(7)
C43 N5 C44 C45 140.4(6)
Gd2 N5 C44 C45 -38.2(6)
C46 N6 C45 C44 179.4(5)
Gd2 N6 C45 C44 -51.6(6)
N5 C44 C45 N6 60.6(7)
C45 N6 C46 C47 177.2(5)
Gd2 N6 C46 C47 48.7(6)
C48 N7 C47 C46 -131.5(6)
Gd2 N7 C47 C46 40.6(6)
N6 C46 C47 N7 -59.6(7)
C47 N7 C48 C50 -178.4(6)
Gd2 N7 C48 C50 11.2(9)
Gd2 O13 C49 C50 7.7(10)
Na2 O13 C49 C50 160.9(4)
Gd2 O13 C49 C54 -173.2(4)
Na2 O13 C49 C54 -20.0(7)
O13 C49 C50 C51 176.2(6)
C54 C49 C50 C51 -2.9(9)
O13 C49 C50 C48 -3.4(9)
C54 C49 C50 C48 177.5(5)
N7 C48 C50 C51 174.4(6)
N7 C48 C50 C49 -6.0(10)
C49 C50 C51 C52 1.6(10)
C48 C50 C51 C52 -178.7(6)
C50 C51 C52 C53 1.2(12)
C51 C52 C53 C54 -2.7(12)
C52 C53 C54 O14 -179.8(7)
C52 C53 C54 C49 1.4(11)
C55 O14 C54 C53 7.6(10)
Na2 O14 C54 C53 -163.9(5)
C55 O14 C54 C49 -173.4(6)
Na2 O14 C54 C49 15.0(6)
O13 C49 C54 C53 -177.7(6)
C50 C49 C54 C53 1.4(9)
O13 C49 C54 O14 3.3(8)
C50 C49 C54 O14 -177.6(5)
Gd2 O15 C56 C57 -11.7(9)
Gd2 O15 C56 C59 172.4(4)
O15 C56 C57 C58 4.0(9)
C59 C56 C57 C58 179.7(5)
Gd2 O16 C58 C57 -13.6(10)
Na2 O16 C58 C57 143.3(5)
Gd2 O16 C58 C65 165.5(4)
Na2 O16 C58 C65 -37.6(8)
C56 C57 C58 O16 7.4(9)
C56 C57 C58 C65 -171.6(5)
O15 C56 C59 C60 25.3(7)
C57 C56 C59 C60 -150.8(5)
O15 C56 C59 C64 -154.2(5)
C57 C56 C59 C64 29.8(7)
C64 C59 C60 C61 -0.2(8)
C56 C59 C60 C61 -179.6(5)
C59 C60 C61 C62 -0.5(9)
C60 C61 C62 C63 1.0(10)
C61 C62 C63 C64 -0.8(10)
C62 C63 C64 C59 0.1(10)
C60 C59 C64 C63 0.4(8)
C56 C59 C64 C63 179.8(5)
O16 C58 C65 C70 -25.7(9)
C57 C58 C65 C70 153.5(6)
O16 C58 C65 C66 155.8(6)
C57 C58 C65 C66 -25.1(9)
C70 C65 C66 C67 0.4(10)
C58 C65 C66 C67 179.0(6)
C65 C66 C67 C68 -0.8(12)
C66 C67 C68 C69 0.9(15)
C67 C68 C69 C70 -0.5(16)
C66 C65 C70 C69 -0.1(12)
C58 C65 C70 C69 -178.7(7)
C68 C69 C70 C65 0.1(15)
